data_6000395
loop_
_publ_author_name
'Nagelschmitz, E. A.'
'Jung, W.'

_publ_section_title
;
 Scandium iridium boride Sc3Ir5B2 and the quaternary derivatives Sc2MIr5B2
 with m = Be, Al, Si, Ti, V, Cr, Mn, Fe, Co, Ni, Cu, Ga, or Ge:
 Preparation, crystal structure, and physical properties
;
_journal_name_full 'Chemistry of Materials'
_journal_page_first 3189
_journal_page_last 3195
_journal_paper_doi 10.1021/cm9802898
_journal_volume 10
_journal_year 1998
_chemical_formula_sum 'B2 Be Ir5 Sc2'
_space_group_name_H-M_alt 'P 4/m b m'
_cell_angle_alpha 90.000
_cell_angle_beta 90.000
_cell_angle_gamma 90.000
_cell_length_a 9.2700
_cell_length_b 9.2700
_cell_length_c 2.9680
_cell_volume 255.05
_cod_database_code 6000395

loop_
_atom_site_label
_atom_site_fract_x
_atom_site_fract_y
_atom_site_fract_z
? ? ? ?
